data_4307724
loop_
_publ_author_name
'F. Albert Cotton'
'Chun Y. Liu'
'Carlos A. Murillo'
'Qinliang Zhao'

_publ_section_title
;
Electronic Localization versus Delocalization Determined by the Binding of
the Linker in an Isomer Pair
;
_journal_name_full 'Inorganic Chemistry'
_journal_page_first 2604
_journal_page_last 2611
_journal_paper_doi 10.1021/ic0622252
_journal_volume 46
_journal_year 2007
_chemical_formula_moiety C106H104Mo4N14O16,3.5CH2Cl2,PF6
_chemical_formula_sum 'C109.5 H111 Cl7 F6 Mo4 N14 O16 P'
_chemical_formula_weight 2656.00
_chemical_name_common Beta-[Mo2(DAniF)3]2(p-anisyloxamidate)PF6
_chemical_name_systematic
; 
 ? 
;
_space_group_IT_number 2
_symmetry_cell_setting triclinic
_symmetry_space_group_name_Hall '-P 1'
_symmetry_space_group_name_H-M 'P -1'
_atom_sites_solution_hydrogens geom
_atom_sites_solution_primary direct
_atom_sites_solution_secondary difmap
_audit_creation_method SHELXL-97
_cell_angle_alpha 93.145(3)
_cell_angle_beta 110.568(3)
_cell_angle_gamma 108.078(3)
_cell_formula_units_Z 2
_cell_length_a 16.186(3)
_cell_length_b 18.231(3)
_cell_length_c 21.990(4)
_cell_measurement_temperature 213(2)
_cell_volume 5676.7(18)
_computing_cell_refinement SAINT
_computing_data_collection SMART
_computing_data_reduction SAINT
_computing_molecular_graphics XP
_computing_publication_material XCIF
_computing_structure_refinement 'SHELXL-97 (Sheldrick, 1997)'
_computing_structure_solution 'SHELXS-97 (Sheldrick, 1990)'
_diffrn_ambient_temperature 213(2)
_diffrn_measured_fraction_theta_full 0.982
_diffrn_measured_fraction_theta_max 0.982
_diffrn_measurement_device_type 'BRUKER SMART 1000'
_diffrn_measurement_method \w-scan
_diffrn_radiation_monochromator graphite
_diffrn_radiation_source 'fine-focus sealed tube'
_diffrn_radiation_type MoK\a
_diffrn_radiation_wavelength 0.71073
_diffrn_reflns_av_R_equivalents 0.0181
_diffrn_reflns_av_sigmaI/netI 0.0336
_diffrn_reflns_limit_h_max 15
_diffrn_reflns_limit_h_min -19
_diffrn_reflns_limit_k_max 21
_diffrn_reflns_limit_k_min -19
_diffrn_reflns_limit_l_max 22
_diffrn_reflns_limit_l_min -26
_diffrn_reflns_number 29596
_diffrn_reflns_theta_full 25.00
_diffrn_reflns_theta_max 25.00
_diffrn_reflns_theta_min 1.97
_diffrn_standards_number 0
_exptl_absorpt_coefficient_mu 0.690
_exptl_absorpt_correction_T_max 0.8743
_exptl_absorpt_correction_T_min 0.8197
_exptl_absorpt_correction_type multi-scan
_exptl_absorpt_process_details SADABS
_exptl_crystal_colour black
_exptl_crystal_density_diffrn 1.554
_exptl_crystal_density_method 'not measured'
_exptl_crystal_description block
_exptl_crystal_F_000 2700
_exptl_crystal_size_max 0.30
_exptl_crystal_size_mid 0.22
_exptl_crystal_size_min 0.20
_refine_diff_density_max 1.173
_refine_diff_density_min -1.019
_refine_diff_density_rms 0.088
_refine_ls_extinction_method none
_refine_ls_goodness_of_fit_ref 1.085
_refine_ls_hydrogen_treatment noref
_refine_ls_matrix_type full
_refine_ls_number_parameters 1513
_refine_ls_number_reflns 19627
_refine_ls_number_restraints 73
_refine_ls_restrained_S_all 1.087
_refine_ls_R_factor_all 0.0642
_refine_ls_R_factor_gt 0.0510
_refine_ls_shift/su_max 0.001
_refine_ls_shift/su_mean 0.000
_refine_ls_structure_factor_coef Fsqd
_refine_ls_weighting_details 'calc w=1/[\s^2^(Fo^2^)+(0.0506P)^2^+17.8535P] where P=(Fo^2^+2Fc^2^)/3'
_refine_ls_weighting_scheme calc
_refine_ls_wR_factor_gt 0.1253
_refine_ls_wR_factor_ref 0.1384
_reflns_number_gt 16246
_reflns_number_total 19627
_reflns_threshold_expression >2sigma(I)
_cod_data_source_file ic0622252si20061122_012441_2.cif
_cod_data_source_block xl2
_cod_original_cell_volume 5676.6(17)
_cod_original_formula_sum 'C109.50 H111 Cl7 F6 Mo4 N14 O16 P'
_cod_database_code 4307724

loop_
_symmetry_equiv_pos_as_xyz
'x, y, z'
'-x, -y, -z'

loop_
_atom_site_label
_atom_site_type_symbol
_atom_site_fract_x
_atom_site_fract_y
_atom_site_fract_z
_atom_site_U_iso_or_equiv
_atom_site_adp_type
_atom_site_occupancy
_atom_site_symmetry_multiplicity
_atom_site_calc_flag
_atom_site_refinement_flags
_atom_site_disorder_assembly
_atom_site_disorder_group
Mo1 Mo 0.36660(3) 0.15644(2) 0.82415(2) 0.03538(11) Uani 1 1 d . . .
Mo2 Mo 0.50565(3) 0.15734(2) 0.869542(19) 0.03357(10) Uani 1 1 d . . .
Mo3 Mo 0.60670(3) 0.35661(2) 0.664276(19) 0.03152(10) Uani 1 1 d . . .
Mo4 Mo 0.46407(3) 0.31086(2) 0.597546(18) 0.03159(10) Uani 1 1 d . . .
N1 N 0.3683(2) 0.1802(2) 0.72995(18) 0.0331(8) Uani 1 1 d . . .
N2 N 0.6019(2) 0.2810(2) 0.73511(18) 0.0315(8) Uani 1 1 d . . .
N3 N 0.4145(3) 0.2820(2) 0.86066(19) 0.0392(9) Uani 1 1 d . . .
N4 N 0.5625(3) 0.2782(2) 0.91473(18) 0.0350(8) Uani 1 1 d . . .
N5 N 0.3149(3) 0.0324(2) 0.7831(2) 0.0385(9) Uani 1 1 d . . .
N6 N 0.4689(3) 0.0384(2) 0.8306(2) 0.0372(9) Uani 1 1 d . . .
N7 N 0.3373(3) 0.1345(2) 0.9110(2) 0.0428(10) Uani 1 1 d . . .
N8 N 0.4876(3) 0.1327(2) 0.9574(2) 0.0409(9) Uani 1 1 d . . .
N9 N 0.6402(3) 0.2720(2) 0.61248(19) 0.0362(9) Uani 1 1 d . . .
N10 N 0.4842(3) 0.2244(2) 0.54231(18) 0.0341(8) Uani 1 1 d . . .
N11 N 0.5766(3) 0.4406(2) 0.71940(18) 0.0357(8) Uani 1 1 d . . .
N12 N 0.4242(3) 0.3931(2) 0.64261(18) 0.0352(8) Uani 1 1 d . . .
N13 N 0.6453(3) 0.4386(2) 0.60451(19) 0.0358(8) Uani 1 1 d . . .
N14 N 0.4915(3) 0.3856(2) 0.53150(18) 0.0363(9) Uani 1 1 d . . .
O1 O 0.5558(2) 0.19522(18) 0.79871(15) 0.0342(7) Uani 1 1 d . . .
O2 O 0.4112(2) 0.23100(18) 0.64920(15) 0.0361(7) Uani 1 1 d . . .
O3 O 0.2061(4) 0.4822(3) 0.8101(2) 0.0911(18) Uani 1 1 d . . .
O4 O 0.9363(3) 0.4143(3) 1.0964(2) 0.0799(15) Uani 1 1 d . . .
O5 O -0.0564(3) -0.1421(3) 0.6139(2) 0.0661(11) Uani 1 1 d . . .
O6 O 0.7478(4) -0.0934(3) 0.8623(3) 0.0846(15) Uani 1 1 d . . .
O8 O 0.8031(4) 0.1588(3) 1.1803(3) 0.0977(18) Uani 1 1 d . . .
O9 O 0.9817(3) 0.2205(3) 0.7164(2) 0.0705(13) Uani 1 1 d . . .
O10 O 0.1816(3) 0.0254(2) 0.32047(19) 0.0655(11) Uani 1 1 d . . .
O11 O 0.8081(4) 0.6296(3) 0.9668(2) 0.0911(17) Uani 1 1 d . . .
O12 O 0.0686(3) 0.4205(3) 0.5616(2) 0.0685(12) Uani 1 1 d . . .
O13 O 1.0280(3) 0.6041(3) 0.6737(2) 0.0642(11) Uani 1 1 d . . .
O14 O 0.2218(3) 0.2776(3) 0.27500(19) 0.0688(12) Uani 1 1 d . . .
O15 O -0.0088(2) 0.0724(2) 0.55284(19) 0.0584(10) Uani 1 1 d . . .
O16 O 0.9797(3) 0.3198(3) 0.8782(2) 0.0769(14) Uani 1 1 d . . .
C1 C 0.5356(3) 0.2316(2) 0.7501(2) 0.0305(9) Uani 1 1 d . . .
C2 C 0.4335(3) 0.2148(2) 0.7073(2) 0.0308(9) Uani 1 1 d . . .
C11 C 0.2718(3) 0.1559(3) 0.6830(2) 0.0337(10) Uani 1 1 d . . .
C12 C 0.2072(3) 0.1804(3) 0.6978(2) 0.0400(11) Uani 1 1 d . . .
H12A H 0.2278 0.2162 0.7371 0.048 Uiso 1 1 calc R . .
C13 C 0.1127(3) 0.1536(3) 0.6559(2) 0.0417(11) Uani 1 1 d . . .
H13A H 0.0697 0.1706 0.6671 0.050 Uiso 1 1 calc R . .
C14 C 0.0824(3) 0.1021(3) 0.5981(3) 0.0448(12) Uani 1 1 d . . .
C15 C 0.1463(3) 0.0759(3) 0.5829(3) 0.0474(13) Uani 1 1 d . . .
H15A H 0.1255 0.0399 0.5437 0.057 Uiso 1 1 calc R . .
C16 C 0.2399(3) 0.1027(3) 0.6253(2) 0.0426(11) Uani 1 1 d . . .
H16A H 0.2825 0.0846 0.6147 0.051 Uiso 1 1 calc R . .
C17 C -0.0752(4) 0.0972(4) 0.5681(3) 0.0671(18) Uani 1 1 d . . .
H17A H -0.1373 0.0717 0.5334 0.101 Uiso 1 1 calc R . .
H17B H -0.0575 0.1536 0.5715 0.101 Uiso 1 1 calc R . .
H17C H -0.0763 0.0831 0.6098 0.101 Uiso 1 1 calc R . .
C21 C 0.6979(3) 0.2901(3) 0.7747(2) 0.0367(10) Uani 1 1 d . . .
C22 C 0.7296(3) 0.2262(3) 0.7825(2) 0.0392(11) Uani 1 1 d . . .
H22A H 0.6864 0.1750 0.7634 0.047 Uiso 1 1 calc R . .
C23 C 0.8232(3) 0.2380(3) 0.8178(3) 0.0467(12) Uani 1 1 d . . .
H23A H 0.8432 0.1948 0.8238 0.056 Uiso 1 1 calc R . .
C24 C 0.8883(4) 0.3139(4) 0.8445(3) 0.0510(13) Uani 1 1 d . . .
C25 C 0.8589(4) 0.3776(3) 0.8363(3) 0.0505(13) Uani 1 1 d . . .
H25 H 0.9026 0.4290 0.8540 0.061 Uiso 1 1 calc R . .
C26 C 0.7640(3) 0.3646(3) 0.8018(2) 0.0437(12) Uani 1 1 d . . .
H26A H 0.7441 0.4080 0.7967 0.052 Uiso 1 1 calc R . .
C27 C 1.0475(4) 0.3978(5) 0.9013(4) 0.095(3) Uani 1 1 d . . .
H27A H 1.1099 0.3956 0.9235 0.142 Uiso 1 1 calc R . .
H27B H 1.0325 0.4264 0.9320 0.142 Uiso 1 1 calc R . .
H27C H 1.0462 0.4243 0.8641 0.142 Uiso 1 1 calc R . .
C30 C 0.5033(3) 0.3170(3) 0.9007(2) 0.0356(10) Uani 1 1 d . . .
H30A H 0.5250 0.3704 0.9197 0.043 Uiso 1 1 calc R . .
C31 C 0.3602(3) 0.3330(3) 0.8464(2) 0.0418(12) Uani 1 1 d . . .
C32 C 0.3244(4) 0.3540(4) 0.8902(3) 0.0657(18) Uani 1 1 d . . .
H32 H 0.3332 0.3331 0.9291 0.079 Uiso 1 1 calc R . .
C33 C 0.2756(5) 0.4052(5) 0.8776(3) 0.082(2) Uani 1 1 d . . .
H33A H 0.2532 0.4200 0.9085 0.098 Uiso 1 1 calc R . .
C34 C 0.2596(4) 0.4349(4) 0.8194(3) 0.0630(18) Uani 1 1 d . . .
C35 C 0.2953(4) 0.4153(3) 0.7755(3) 0.0482(12) Uani 1 1 d . . .
H35A H 0.2858 0.4359 0.7364 0.058 Uiso 1 1 calc R . .
C36 C 0.3460(3) 0.3644(3) 0.7891(3) 0.0437(12) Uani 1 1 d . . .
H36A H 0.3708 0.3513 0.7591 0.052 Uiso 1 1 calc R . .
C37 C 0.1880(6) 0.5159(5) 0.7519(4) 0.098(3) Uani 1 1 d . . .
H37A H 0.1495 0.5474 0.7521 0.148 Uiso 1 1 calc R . .
H37B H 0.1549 0.4744 0.7132 0.148 Uiso 1 1 calc R . .
H37C H 0.2472 0.5488 0.7508 0.148 Uiso 1 1 calc R . .
C41 C 0.6580(3) 0.3163(3) 0.9599(2) 0.0345(10) Uani 1 1 d . . .
C42 C 0.7281(3) 0.2960(3) 0.9492(2) 0.0442(12) Uani 1 1 d . . .
H42A H 0.7119 0.2598 0.9111 0.053 Uiso 1 1 calc R . .
C43 C 0.8211(4) 0.3272(4) 0.9929(3) 0.0545(14) Uani 1 1 d . . .
H43A H 0.8674 0.3126 0.9844 0.065 Uiso 1 1 calc R . .
C44 C 0.8454(4) 0.3798(3) 1.0490(3) 0.0536(14) Uani 1 1 d . . .
C45 C 0.7772(4) 0.4019(3) 1.0602(3) 0.0500(13) Uani 1 1 d . . .
H45A H 0.7943 0.4390 1.0979 0.060 Uiso 1 1 calc R . .
C46 C 0.6841(3) 0.3700(3) 1.0167(2) 0.0412(11) Uani 1 1 d . . .
H46A H 0.6381 0.3847 1.0255 0.049 Uiso 1 1 calc R . .
C47 C 1.0085(5) 0.3936(6) 1.0870(4) 0.115(4) Uani 1 1 d . . .
H47A H 1.0689 0.4256 1.1211 0.172 Uiso 1 1 calc R . .
H47B H 1.0089 0.4024 1.0440 0.172 Uiso 1 1 calc R . .
H47C H 0.9975 0.3387 1.0895 0.172 Uiso 1 1 calc R . .
C50 C 0.3792(4) -0.0017(3) 0.7938(2) 0.0426(11) Uani 1 1 d . . .
H50A H 0.3607 -0.0547 0.7751 0.051 Uiso 1 1 calc R . .
C51 C 0.2210(3) -0.0136(3) 0.7382(2) 0.0408(11) Uani 1 1 d . . .
C52 C 0.1450(4) -0.0057(3) 0.7496(3) 0.0492(13) Uani 1 1 d . . .
H52A H 0.1558 0.0295 0.7868 0.059 Uiso 1 1 calc R . .
C53 C 0.0535(4) -0.0488(3) 0.7069(3) 0.0549(14) Uani 1 1 d . . .
H53A H 0.0025 -0.0427 0.7150 0.066 Uiso 1 1 calc R . .
C54 C 0.0368(4) -0.1010(3) 0.6523(3) 0.0509(13) Uani 1 1 d . . .
C55 C 0.1114(4) -0.1098(3) 0.6397(3) 0.0538(14) Uani 1 1 d . . .
H55A H 0.1005 -0.1452 0.6026 0.065 Uiso 1 1 calc R . .
C56 C 0.2028(4) -0.0652(3) 0.6828(3) 0.0498(13) Uani 1 1 d . . .
H56A H 0.2537 -0.0703 0.6740 0.060 Uiso 1 1 calc R . .
C57 C -0.0771(4) -0.1937(4) 0.5558(3) 0.0723(19) Uani 1 1 d . . .
H57A H -0.1447 -0.2209 0.5343 0.108 Uiso 1 1 calc R . .
H57B H -0.0462 -0.2318 0.5671 0.108 Uiso 1 1 calc R . .
H57C H -0.0546 -0.1639 0.5260 0.108 Uiso 1 1 calc R . .
C61 C 0.5362(4) 0.0007(3) 0.8398(3) 0.0437(12) Uani 1 1 d . . .
C62 C 0.6281(4) 0.0465(3) 0.8476(3) 0.0546(14) Uani 1 1 d . . .
H62A H 0.6434 0.1006 0.8477 0.066 Uiso 1 1 calc R . .
C63 C 0.6966(4) 0.0135(4) 0.8551(3) 0.0637(16) Uani 1 1 d . . .
H63A H 0.7576 0.0451 0.8601 0.076 Uiso 1 1 calc R . .
C64 C 0.6751(5) -0.0664(4) 0.8553(3) 0.0607(16) Uani 1 1 d . . .
C65 C 0.5865(5) -0.1112(4) 0.8486(4) 0.077(2) Uani 1 1 d . . .
H65A H 0.5716 -0.1653 0.8486 0.093 Uiso 1 1 calc R . .
C66 C 0.5179(5) -0.0781(3) 0.8419(4) 0.0657(17) Uani 1 1 d . . .
H66A H 0.4579 -0.1100 0.8386 0.079 Uiso 1 1 calc R . .
C67 C 0.7224(7) -0.1757(5) 0.8449(5) 0.110(3) Uani 1 1 d . . .
H67A H 0.7781 -0.1881 0.8493 0.165 Uiso 1 1 calc R . .
H67B H 0.6771 -0.1937 0.7996 0.165 Uiso 1 1 calc R . .
H67C H 0.6945 -0.2018 0.8740 0.165 Uiso 1 1 calc R . .
C70 C 0.4080(4) 0.1308(3) 0.9625(3) 0.0468(12) Uani 1 1 d . . .
H70A H 0.4017 0.1267 1.0032 0.056 Uiso 1 1 calc R . .
C71 C 0.2502(4) 0.1294(3) 0.9168(3) 0.0517(14) Uani 1 1 d . E .
C72 C 0.1882(4) 0.1566(4) 0.8713(3) 0.0670(18) Uani 1 1 d . . .
H72A H 0.2060 0.1797 0.8385 0.080 Uiso 1 1 calc R . .
C73 C 0.1018(5) 0.1516(5) 0.8715(4) 0.080(2) Uani 1 1 d . E .
H73A H 0.0619 0.1705 0.8392 0.096 Uiso 1 1 calc R . .
C74 C 0.0745(4) 0.1197(4) 0.9182(4) 0.076(2) Uani 1 1 d D . .
C75 C 0.1341(6) 0.0933(4) 0.9654(4) 0.083(2) Uani 1 1 d . E .
H75A H 0.1161 0.0727 0.9989 0.100 Uiso 1 1 calc R A 2
C76 C 0.2231(5) 0.0964(4) 0.9646(4) 0.0692(18) Uani 1 1 d . . .
H76A H 0.2623 0.0763 0.9962 0.083 Uiso 1 1 calc R E .
C81 C 0.5660(4) 0.1385(3) 1.0165(3) 0.0447(12) Uani 1 1 d . . .
C82 C 0.6021(4) 0.2010(3) 1.0679(3) 0.0504(13) Uani 1 1 d . . .
H82A H 0.5726 0.2384 1.0652 0.061 Uiso 1 1 calc R . .
C83 C 0.6818(4) 0.2096(3) 1.1238(3) 0.0568(14) Uani 1 1 d . . .
H83A H 0.7060 0.2526 1.1585 0.068 Uiso 1 1 calc R . .
C84 C 0.7241(4) 0.1559(4) 1.1277(3) 0.0662(17) Uani 1 1 d . . .
C85 C 0.6867(5) 0.0910(4) 1.0774(4) 0.085(2) Uani 1 1 d . . .
H85A H 0.7142 0.0522 1.0813 0.102 Uiso 1 1 calc R . .
C86 C 0.6087(4) 0.0840(3) 1.0214(3) 0.0655(17) Uani 1 1 d . . .
H86A H 0.5850 0.0413 0.9865 0.079 Uiso 1 1 calc R . .
C87 C 0.8487(6) 0.2272(5) 1.2294(4) 0.105(3) Uani 1 1 d . . .
H87A H 0.9023 0.2219 1.2642 0.158 Uiso 1 1 calc R . .
H87B H 0.8049 0.2347 1.2478 0.158 Uiso 1 1 calc R . .
H87C H 0.8703 0.2722 1.2100 0.158 Uiso 1 1 calc R . .
C90 C 0.5702(3) 0.2226(3) 0.5604(2) 0.0366(10) Uani 1 1 d . . .
H90A H 0.5819 0.1858 0.5360 0.044 Uiso 1 1 calc R . .
C91 C 0.7280(3) 0.2585(3) 0.6349(2) 0.0360(10) Uani 1 1 d . . .
C92 C 0.8112(3) 0.3218(3) 0.6625(2) 0.0412(11) Uani 1 1 d . . .
H92A H 0.8095 0.3728 0.6629 0.049 Uiso 1 1 calc R . .
C93 C 0.8973(4) 0.3118(3) 0.6896(3) 0.0486(13) Uani 1 1 d . . .
H93A H 0.9533 0.3557 0.7087 0.058 Uiso 1 1 calc R . .
C94 C 0.9002(4) 0.2373(3) 0.6883(3) 0.0491(13) Uani 1 1 d . . .
C95 C 0.8177(4) 0.1723(3) 0.6588(3) 0.0515(13) Uani 1 1 d . . .
H95A H 0.8202 0.1215 0.6566 0.062 Uiso 1 1 calc R . .
C96 C 0.7318(4) 0.1829(3) 0.6328(3) 0.0444(12) Uani 1 1 d . . .
H96A H 0.6758 0.1390 0.6135 0.053 Uiso 1 1 calc R . .
C97 C 1.0660(4) 0.2861(4) 0.7509(4) 0.084(2) Uani 1 1 d . . .
H97A H 1.1184 0.2679 0.7692 0.126 Uiso 1 1 calc R . .
H97B H 1.0590 0.3142 0.7865 0.126 Uiso 1 1 calc R . .
H97C H 1.0780 0.3208 0.7207 0.126 Uiso 1 1 calc R . .
C101 C 0.4108(3) 0.1737(3) 0.4840(2) 0.0360(10) Uani 1 1 d . . .
C102 C 0.4233(4) 0.1557(3) 0.4270(3) 0.0483(12) Uani 1 1 d . . .
H10A H 0.4833 0.1772 0.4257 0.058 Uiso 1 1 calc R . .
C103 C 0.3490(4) 0.1064(3) 0.3715(3) 0.0519(13) Uani 1 1 d . . .
H10B H 0.3593 0.0942 0.3333 0.062 Uiso 1 1 calc R . .
C104 C 0.2605(4) 0.0754(3) 0.3722(2) 0.0474(12) Uani 1 1 d . . .
C105 C 0.2459(4) 0.0944(3) 0.4282(3) 0.0488(13) Uani 1 1 d . . .
H10C H 0.1851 0.0742 0.4285 0.059 Uiso 1 1 calc R . .
C106 C 0.3199(3) 0.1430(3) 0.4837(3) 0.0441(12) Uani 1 1 d . . .
H10D H 0.3092 0.1555 0.5216 0.053 Uiso 1 1 calc R . .
C107 C 0.1924(6) 0.0067(5) 0.2606(3) 0.096(3) Uani 1 1 d . . .
H10E H 0.1330 -0.0298 0.2285 0.145 Uiso 1 1 calc R . .
H10F H 0.2403 -0.0172 0.2692 0.145 Uiso 1 1 calc R . .
H10G H 0.2113 0.0542 0.2434 0.145 Uiso 1 1 calc R . .
C110 C 0.4906(3) 0.4424(3) 0.6965(2) 0.0356(10) Uani 1 1 d . . .
H11A H 0.4761 0.4791 0.7187 0.043 Uiso 1 1 calc R . .
C111 C 0.6378(3) 0.4918(3) 0.7825(2) 0.0353(10) Uani 1 1 d . . .
C112 C 0.6456(4) 0.4617(3) 0.8402(3) 0.0523(14) Uani 1 1 d . . .
H11B H 0.6115 0.4088 0.8379 0.063 Uiso 1 1 calc R . .
C113 C 0.7036(5) 0.5097(3) 0.9010(3) 0.0656(17) Uani 1 1 d . . .
H11C H 0.7094 0.4893 0.9400 0.079 Uiso 1 1 calc R . .
C114 C 0.7528(4) 0.5877(3) 0.9042(3) 0.0529(14) Uani 1 1 d . . .
C115 C 0.7455(4) 0.6175(3) 0.8473(3) 0.0477(12) Uani 1 1 d . . .
H11D H 0.7794 0.6705 0.8495 0.057 Uiso 1 1 calc R . .
C116 C 0.6882(4) 0.5690(3) 0.7870(2) 0.0442(12) Uani 1 1 d . . .
H11E H 0.6837 0.5894 0.7481 0.053 Uiso 1 1 calc R . .
C117 C 0.8546(6) 0.7103(4) 0.9748(4) 0.101(3) Uani 1 1 d . . .
H11F H 0.8926 0.7317 1.0213 0.151 Uiso 1 1 calc R . .
H11G H 0.8085 0.7356 0.9586 0.151 Uiso 1 1 calc R . .
H11H H 0.8950 0.7196 0.9502 0.151 Uiso 1 1 calc R . .
C121 C 0.3332(3) 0.3997(3) 0.6204(2) 0.0356(10) Uani 1 1 d . . .
C122 C 0.2535(3) 0.3327(3) 0.6037(2) 0.0420(11) Uani 1 1 d . . .
H12B H 0.2602 0.2833 0.6057 0.050 Uiso 1 1 calc R . .
C123 C 0.1644(4) 0.3375(3) 0.5841(2) 0.0464(12) Uani 1 1 d . . .
H12C H 0.1111 0.2918 0.5735 0.056 Uiso 1 1 calc R . .
C124 C 0.1541(4) 0.4096(3) 0.5801(2) 0.0481(13) Uani 1 1 d . . .
C125 C 0.2329(4) 0.4772(3) 0.5956(2) 0.0477(12) Uani 1 1 d . . .
H12D H 0.2256 0.5262 0.5927 0.057 Uiso 1 1 calc R . .
C126 C 0.3213(4) 0.4725(3) 0.6152(2) 0.0405(11) Uani 1 1 d . . .
H12E H 0.3742 0.5184 0.6252 0.049 Uiso 1 1 calc R . .
C127 C -0.0124(5) 0.3562(5) 0.5521(4) 0.090(2) Uani 1 1 d . . .
H12F H -0.0666 0.3729 0.5400 0.135 Uiso 1 1 calc R . .
H12G H -0.0044 0.3356 0.5927 0.135 Uiso 1 1 calc R . .
H12H H -0.0224 0.3157 0.5171 0.135 Uiso 1 1 calc R . .
C130 C 0.5788(3) 0.4338(3) 0.5465(2) 0.0394(11) Uani 1 1 d . . .
H13B H 0.5937 0.4645 0.5162 0.047 Uiso 1 1 calc R . .
C131 C 0.7406(3) 0.4847(3) 0.6181(2) 0.0380(10) Uani 1 1 d . . .
C132 C 0.8013(3) 0.5166(3) 0.6839(2) 0.0425(11) Uani 1 1 d . . .
H13C H 0.7771 0.5114 0.7172 0.051 Uiso 1 1 calc R . .
C133 C 0.8956(4) 0.5553(3) 0.7004(3) 0.0485(12) Uani 1 1 d . . .
H13D H 0.9358 0.5757 0.7450 0.058 Uiso 1 1 calc R . .
C134 C 0.9326(4) 0.5646(3) 0.6517(3) 0.0488(13) Uani 1 1 d . . .
C135 C 0.8733(4) 0.5344(4) 0.5872(3) 0.0551(14) Uani 1 1 d . . .
H13E H 0.8972 0.5414 0.5538 0.066 Uiso 1 1 calc R . .
C136 C 0.7788(4) 0.4938(4) 0.5708(3) 0.0513(13) Uani 1 1 d . . .
H13F H 0.7395 0.4719 0.5263 0.062 Uiso 1 1 calc R . .
C137 C 1.0674(5) 0.6150(5) 0.6254(4) 0.084(2) Uani 1 1 d . . .
H13G H 1.1340 0.6462 0.6464 0.126 Uiso 1 1 calc R . .
H13H H 1.0357 0.6420 0.5933 0.126 Uiso 1 1 calc R . .
H13I H 1.0595 0.5644 0.6032 0.126 Uiso 1 1 calc R . .
C141 C 0.4244(3) 0.3666(3) 0.4653(2) 0.0367(10) Uani 1 1 d . . .
C142 C 0.4477(4) 0.3524(3) 0.4121(2) 0.0453(12) Uani 1 1 d . . .
H14A H 0.5112 0.3621 0.4191 0.054 Uiso 1 1 calc R . .
C143 C 0.3794(4) 0.3241(3) 0.3492(3) 0.0518(13) Uani 1 1 d . . .
H14B H 0.3963 0.3162 0.3133 0.062 Uiso 1 1 calc R . .
C144 C 0.2855(4) 0.3076(3) 0.3391(2) 0.0481(13) Uani 1 1 d . . .
C145 C 0.2613(4) 0.3227(3) 0.3913(3) 0.0516(13) Uani 1 1 d . . .
H14C H 0.1978 0.3131 0.3842 0.062 Uiso 1 1 calc R . .
C146 C 0.3303(4) 0.3518(3) 0.4541(2) 0.0458(12) Uani 1 1 d . . .
H14D H 0.3134 0.3619 0.4896 0.055 Uiso 1 1 calc R . .
C147 C 0.1246(5) 0.2505(5) 0.2650(3) 0.088(2) Uani 1 1 d . . .
H14E H 0.0863 0.2320 0.2182 0.132 Uiso 1 1 calc R . .
H14F H 0.1096 0.2933 0.2812 0.132 Uiso 1 1 calc R . .
H14G H 0.1118 0.2079 0.2888 0.132 Uiso 1 1 calc R . .
P1 P 0.4136(3) 0.6833(2) 0.7358(2) 0.0821(8) Uani 0.522(3) 1 d PD B 1
F1 F 0.4127(18) 0.7674(7) 0.7270(9) 0.230(7) Uani 0.522(3) 1 d PD B 1
F2 F 0.4026(9) 0.5961(5) 0.7459(6) 0.125(3) Uani 0.522(3) 1 d PD B 1
F3 F 0.4145(9) 0.7029(9) 0.8065(4) 0.158(4) Uani 0.522(3) 1 d PD B 1
F4 F 0.5232(6) 0.7041(9) 0.7699(9) 0.197(6) Uani 0.522(3) 1 d PD B 1
F5 F 0.4160(9) 0.6669(8) 0.6657(5) 0.140(3) Uani 0.522(3) 1 d PD B 1
F6 F 0.3040(6) 0.6571(10) 0.6989(9) 0.180(5) Uani 0.522(3) 1 d PD B 1
P1B P 0.3290(3) 0.7361(3) 0.6220(2) 0.0821(8) Uani 0.478(3) 1 d PD B 2
F1B F 0.2834(16) 0.7967(9) 0.6329(10) 0.230(7) Uani 0.478(3) 1 d PD B 2
F2B F 0.3443(9) 0.7734(7) 0.5627(5) 0.125(3) Uani 0.478(3) 1 d PD B 2
F3B F 0.3129(11) 0.7016(12) 0.6831(7) 0.158(4) Uani 0.478(3) 1 d PD B 2
F4B F 0.3674(10) 0.6706(8) 0.6087(12) 0.197(6) Uani 0.478(3) 1 d PD B 2
F5B F 0.2288(6) 0.6773(8) 0.5755(5) 0.140(3) Uani 0.478(3) 1 d PD B 2
F6B F 0.4351(6) 0.7817(10) 0.6686(8) 0.180(5) Uani 0.478(3) 1 d PD B 2
Cl5 Cl 0.0346(2) 0.0843(2) 1.14107(18) 0.1538(13) Uani 1 1 d D . .
C3S C -0.0717(6) 0.0991(5) 1.1251(6) 0.124(4) Uani 1 1 d D . .
H3S1 H -0.0796 0.1074 1.1669 0.149 Uiso 1 1 calc R . .
H3S2 H -0.1237 0.0519 1.0969 0.149 Uiso 1 1 calc R . .
Cl6 Cl -0.0774(3) 0.1794(3) 1.0866(2) 0.1749(15) Uani 1 1 d D . .
Cl1A Cl 0.5510(7) 0.6627(7) 0.9311(4) 0.146(4) Uani 0.484(6) 1 d P B 1
C1SA C 0.5086(15) 0.5972(14) 0.8593(10) 0.098(6) Uani 0.484(6) 1 d P B 1
H1S1 H 0.4582 0.5508 0.8598 0.118 Uiso 0.484(6) 1 calc PR B 1
H1S2 H 0.5594 0.5803 0.8567 0.118 Uiso 0.484(6) 1 calc PR B 1
Cl2A Cl 0.4657(4) 0.6355(3) 0.7905(3) 0.114(2) Uani 0.484(6) 1 d P B 1
Cl1B Cl 0.5986(5) 0.6985(3) 0.9465(3) 0.0914(17) Uani 0.516(6) 1 d P B 2
C1SB C 0.5262(16) 0.6037(12) 0.8972(9) 0.104(7) Uani 0.516(6) 1 d P B 2
H1S3 H 0.4664 0.6060 0.8668 0.125 Uiso 0.516(6) 1 calc PR B 2
H1S4 H 0.5577 0.5880 0.8708 0.125 Uiso 0.516(6) 1 calc PR B 2
Cl2B Cl 0.5038(3) 0.5344(2) 0.9452(2) 0.1038(18) Uani 0.516(6) 1 d P B 2
Cl3A Cl 0.5188(8) -0.0480(6) 0.3383(5) 0.165(4) Uani 0.620(9) 1 d P C 1
C2SA C 0.5566(16) 0.0315(11) 0.3968(9) 0.137(7) Uani 0.620(9) 1 d P C 1
H2S1 H 0.5806 0.0780 0.3791 0.165 Uiso 0.620(9) 1 calc PR C 1
H2S2 H 0.5020 0.0351 0.4049 0.165 Uiso 0.620(9) 1 calc PR C 1
Cl4A Cl 0.6354(6) 0.0350(5) 0.4653(4) 0.191(4) Uani 0.620(9) 1 d P C 1
Cl3B Cl 0.5142(16) -0.0237(11) 0.3286(7) 0.175(8) Uani 0.380(9) 1 d P C 2
C2SB C 0.5511(18) -0.0372(13) 0.4066(11) 0.089(7) Uani 0.380(9) 1 d P C 2
H2S3 H 0.5256 -0.0939 0.4049 0.107 Uiso 0.380(9) 1 calc PR C 2
H2S4 H 0.6197 -0.0227 0.4221 0.107 Uiso 0.380(9) 1 calc PR C 2
Cl4B Cl 0.5322(10) 0.0023(5) 0.4620(5) 0.152(5) Uani 0.380(9) 1 d P . 2
Cl1 Cl 0.2806(5) 0.6835(4) 0.5191(3) 0.134(2) Uani 0.50 1 d P D 1
C1S C 0.286(2) 0.7566(16) 0.5771(14) 0.141(9) Uiso 0.50 1 d P D 1
H1S5 H 0.2676 0.7319 0.6111 0.169 Uiso 0.50 1 calc PR D 1
H1S6 H 0.3516 0.7926 0.5988 0.169 Uiso 0.50 1 calc PR D 1
Cl2 Cl 0.2223(8) 0.8056(7) 0.5477(6) 0.267(6) Uani 0.50 1 d P D 1
O7 O -0.0151(4) 0.1202(4) 0.9122(3) 0.0661(16) Uani 0.759(7) 1 d PD E 1
C77 C -0.0394(7) 0.0904(7) 0.9639(5) 0.096(3) Uani 0.759(7) 1 d PD E 1
H77A H -0.1010 0.0916 0.9585 0.144 Uiso 0.759(7) 1 calc PR E 1
H77B H 0.0071 0.1224 1.0059 0.144 Uiso 0.759(7) 1 calc PR E 1
H77C H -0.0408 0.0368 0.9628 0.144 Uiso 0.759(7) 1 calc PR E 1
O7B O 0.0177(11) 0.1008(11) 0.9556(8) 0.0661(16) Uani 0.241(7) 1 d PD E 2
C77B C -0.0657(16) 0.117(2) 0.9210(17) 0.096(3) Uani 0.241(7) 1 d PD E 2
H77D H -0.1068 0.1054 0.9451 0.144 Uiso 0.241(7) 1 calc PR E 2
H77E H -0.0982 0.0845 0.8772 0.144 Uiso 0.241(7) 1 calc PR E 2
H77F H -0.0489 0.1719 0.9171 0.144 Uiso 0.241(7) 1 calc PR E 2

loop_
_atom_site_aniso_label
_atom_site_aniso_U_11
_atom_site_aniso_U_22
_atom_site_aniso_U_33
_atom_site_aniso_U_23
_atom_site_aniso_U_13
_atom_site_aniso_U_12
Mo1 0.0283(2) 0.0376(2) 0.0350(2) -0.00166(17) 0.00971(17) 0.00912(17)
Mo2 0.0305(2) 0.0324(2) 0.0345(2) 0.00360(16) 0.00971(17) 0.01050(16)
Mo3 0.02421(19) 0.0334(2) 0.0304(2) 0.00314(16) 0.00436(16) 0.00921(15)
Mo4 0.02488(19) 0.0350(2) 0.0288(2) 0.00099(16) 0.00397(16) 0.01079(16)
N1 0.0261(19) 0.0337(19) 0.0303(19) -0.0050(15) 0.0033(16) 0.0092(16)
N2 0.0240(18) 0.0309(19) 0.0305(19) 0.0010(15) 0.0032(15) 0.0068(15)
N3 0.035(2) 0.042(2) 0.037(2) -0.0020(17) 0.0076(18) 0.0162(18)
N4 0.033(2) 0.035(2) 0.032(2) 0.0004(16) 0.0071(17) 0.0130(17)
N5 0.034(2) 0.035(2) 0.042(2) 0.0016(17) 0.0160(18) 0.0050(17)
N6 0.038(2) 0.031(2) 0.044(2) 0.0073(17) 0.0181(19) 0.0107(17)
N7 0.035(2) 0.044(2) 0.042(2) -0.0044(18) 0.0133(19) 0.0074(18)
N8 0.042(2) 0.038(2) 0.038(2) 0.0071(17) 0.0146(19) 0.0097(18)
N9 0.0271(19) 0.038(2) 0.040(2) 0.0062(17) 0.0064(17) 0.0147(17)
N10 0.030(2) 0.038(2) 0.033(2) 0.0041(16) 0.0087(16) 0.0138(16)
N11 0.033(2) 0.037(2) 0.030(2) 0.0007(16) 0.0042(16) 0.0130(17)
N12 0.0266(19) 0.040(2) 0.031(2) -0.0002(16) 0.0023(16) 0.0131(16)
N13 0.029(2) 0.035(2) 0.035(2) 0.0050(16) 0.0059(17) 0.0068(16)
N14 0.034(2) 0.036(2) 0.033(2) 0.0042(16) 0.0049(17) 0.0142(17)
O1 0.0252(15) 0.0381(17) 0.0372(17) 0.0066(14) 0.0084(13) 0.0129(13)
O2 0.0289(16) 0.0388(17) 0.0325(17) 0.0004(14) 0.0077(14) 0.0070(13)
O3 0.108(4) 0.135(4) 0.054(3) -0.002(3) 0.013(3) 0.100(4)
O4 0.039(2) 0.105(4) 0.065(3) -0.028(3) -0.007(2) 0.023(2)
O5 0.040(2) 0.070(3) 0.061(3) -0.012(2) 0.0074(19) 0.0009(19)
O6 0.097(4) 0.080(3) 0.132(4) 0.054(3) 0.074(3) 0.066(3)
O8 0.080(3) 0.071(3) 0.092(4) 0.003(3) -0.026(3) 0.030(3)
O9 0.044(2) 0.079(3) 0.077(3) -0.011(2) -0.003(2) 0.040(2)
O10 0.058(3) 0.066(3) 0.041(2) -0.0097(19) 0.0014(19) 0.004(2)
O11 0.119(4) 0.052(3) 0.046(2) -0.014(2) -0.022(3) 0.023(3)
O12 0.044(2) 0.095(3) 0.071(3) 0.015(2) 0.013(2) 0.041(2)
O13 0.033(2) 0.084(3) 0.059(2) 0.010(2) 0.0140(18) 0.0039(19)
O14 0.060(3) 0.075(3) 0.037(2) 0.0079(19) 0.0011(19) -0.001(2)
O15 0.0279(18) 0.072(3) 0.053(2) -0.0167(19) 0.0009(17) 0.0101(17)
O16 0.030(2) 0.092(3) 0.086(3) 0.036(3) -0.004(2) 0.019(2)
C1 0.026(2) 0.031(2) 0.030(2) -0.0009(18) 0.0082(18) 0.0092(18)
C2 0.028(2) 0.029(2) 0.030(2) -0.0003(18) 0.0084(19) 0.0072(18)
C11 0.026(2) 0.033(2) 0.031(2) 0.0009(18) 0.0032(19) 0.0066(18)
C12 0.033(3) 0.040(3) 0.037(3) -0.003(2) 0.007(2) 0.010(2)
C13 0.030(2) 0.045(3) 0.045(3) -0.004(2) 0.011(2) 0.012(2)
C14 0.027(2) 0.045(3) 0.044(3) -0.007(2) 0.002(2) 0.005(2)
C15 0.035(3) 0.054(3) 0.040(3) -0.012(2) 0.007(2) 0.011(2)
C16 0.032(3) 0.044(3) 0.044(3) -0.007(2) 0.008(2) 0.012(2)
C17 0.028(3) 0.075(4) 0.076(4) -0.013(3) 0.004(3) 0.012(3)
C21 0.025(2) 0.047(3) 0.032(2) 0.007(2) 0.0047(19) 0.013(2)
C22 0.034(3) 0.044(3) 0.038(3) 0.010(2) 0.012(2) 0.014(2)
C23 0.037(3) 0.058(3) 0.050(3) 0.022(3) 0.015(2) 0.023(2)
C24 0.032(3) 0.069(4) 0.045(3) 0.020(3) 0.005(2) 0.017(3)
C25 0.031(3) 0.055(3) 0.046(3) 0.012(2) 0.002(2) 0.005(2)
C26 0.034(3) 0.045(3) 0.039(3) 0.011(2) 0.001(2) 0.012(2)
C27 0.030(3) 0.111(6) 0.098(6) 0.028(5) -0.013(3) 0.006(4)
C30 0.035(3) 0.036(2) 0.034(2) 0.0006(19) 0.010(2) 0.013(2)
C31 0.027(2) 0.047(3) 0.039(3) -0.010(2) -0.001(2) 0.015(2)
C32 0.061(4) 0.108(5) 0.033(3) -0.001(3) 0.005(3) 0.053(4)
C33 0.085(5) 0.137(7) 0.039(3) -0.010(4) 0.006(3) 0.084(5)
C34 0.056(4) 0.084(4) 0.043(3) -0.016(3) -0.004(3) 0.049(3)
C35 0.042(3) 0.049(3) 0.049(3) 0.001(2) 0.010(2) 0.021(2)
C36 0.035(3) 0.041(3) 0.052(3) -0.004(2) 0.013(2) 0.016(2)
C37 0.113(6) 0.129(7) 0.075(5) 0.010(5) 0.014(5) 0.098(6)
C41 0.032(2) 0.034(2) 0.032(2) 0.0051(19) 0.0074(19) 0.0104(19)
C42 0.039(3) 0.055(3) 0.032(3) -0.004(2) 0.006(2) 0.020(2)
C43 0.039(3) 0.073(4) 0.047(3) -0.004(3) 0.010(2) 0.025(3)
C44 0.038(3) 0.064(4) 0.042(3) -0.008(3) 0.001(2) 0.015(3)
C45 0.045(3) 0.051(3) 0.041(3) -0.010(2) 0.008(2) 0.012(2)
C46 0.039(3) 0.040(3) 0.040(3) 0.000(2) 0.012(2) 0.013(2)
C47 0.041(4) 0.157(9) 0.107(7) -0.046(6) -0.013(4) 0.042(5)
C50 0.050(3) 0.033(2) 0.045(3) 0.006(2) 0.022(2) 0.011(2)
C51 0.037(3) 0.035(2) 0.042(3) 0.002(2) 0.016(2) 0.001(2)
C52 0.039(3) 0.046(3) 0.049(3) -0.008(2) 0.015(2) 0.003(2)
C53 0.039(3) 0.057(3) 0.062(4) -0.002(3) 0.021(3) 0.010(3)
C54 0.038(3) 0.048(3) 0.050(3) 0.000(2) 0.011(2) 0.001(2)
C55 0.051(3) 0.050(3) 0.047(3) -0.006(2) 0.017(3) 0.006(3)
C56 0.043(3) 0.048(3) 0.053(3) 0.000(2) 0.022(3) 0.007(2)
C57 0.053(4) 0.074(4) 0.055(4) -0.009(3) 0.005(3) -0.002(3)
C61 0.052(3) 0.039(3) 0.047(3) 0.014(2) 0.021(2) 0.023(2)
C62 0.047(3) 0.039(3) 0.079(4) 0.013(3) 0.024(3) 0.017(2)
C63 0.056(4) 0.058(4) 0.089(5) 0.024(3) 0.033(3) 0.028(3)
C64 0.074(4) 0.063(4) 0.083(4) 0.035(3) 0.051(4) 0.047(3)
C65 0.094(5) 0.048(3) 0.124(6) 0.036(4) 0.067(5) 0.037(4)
C66 0.073(4) 0.041(3) 0.107(5) 0.025(3) 0.056(4) 0.025(3)
C67 0.145(8) 0.082(5) 0.182(10) 0.060(6) 0.110(8) 0.083(6)
C70 0.054(3) 0.043(3) 0.044(3) 0.004(2) 0.026(3) 0.011(2)
C71 0.043(3) 0.047(3) 0.055(3) -0.015(3) 0.024(3) 0.001(2)
C72 0.041(3) 0.096(5) 0.059(4) -0.005(3) 0.019(3) 0.022(3)
C73 0.056(4) 0.098(5) 0.081(5) -0.012(4) 0.032(4) 0.020(4)
C74 0.047(4) 0.067(4) 0.098(6) -0.020(4) 0.024(4) 0.010(3)
C75 0.085(5) 0.066(4) 0.101(6) -0.007(4) 0.068(5) -0.005(4)
C76 0.056(4) 0.062(4) 0.087(5) 0.006(3) 0.036(4) 0.009(3)
C81 0.048(3) 0.040(3) 0.045(3) 0.018(2) 0.018(2) 0.012(2)
C82 0.054(3) 0.050(3) 0.044(3) 0.009(2) 0.016(3) 0.018(3)
C83 0.061(4) 0.048(3) 0.047(3) 0.006(3) 0.011(3) 0.011(3)
C84 0.056(4) 0.051(3) 0.062(4) 0.009(3) -0.002(3) 0.010(3)
C85 0.070(4) 0.053(4) 0.100(6) 0.001(4) -0.011(4) 0.031(3)
C86 0.059(4) 0.044(3) 0.072(4) -0.002(3) 0.004(3) 0.016(3)
C87 0.081(5) 0.083(5) 0.089(6) -0.005(4) -0.028(5) 0.020(4)
C90 0.035(3) 0.039(2) 0.036(3) 0.004(2) 0.012(2) 0.016(2)
C91 0.032(2) 0.047(3) 0.033(2) 0.006(2) 0.012(2) 0.020(2)
C92 0.033(3) 0.044(3) 0.047(3) 0.007(2) 0.013(2) 0.018(2)
C93 0.034(3) 0.054(3) 0.051(3) 0.000(2) 0.009(2) 0.016(2)
C94 0.038(3) 0.064(3) 0.048(3) 0.001(3) 0.010(2) 0.031(3)
C95 0.051(3) 0.057(3) 0.053(3) 0.006(3) 0.015(3) 0.034(3)
C96 0.036(3) 0.045(3) 0.050(3) 0.002(2) 0.014(2) 0.015(2)
C97 0.045(4) 0.099(5) 0.082(5) -0.027(4) -0.014(3) 0.044(4)
C101 0.033(2) 0.034(2) 0.035(2) -0.0002(19) 0.005(2) 0.014(2)
C102 0.041(3) 0.056(3) 0.043(3) 0.001(2) 0.016(2) 0.012(2)
C103 0.057(3) 0.056(3) 0.036(3) -0.001(2) 0.014(3) 0.016(3)
C104 0.045(3) 0.040(3) 0.037(3) -0.001(2) 0.000(2) 0.008(2)
C105 0.035(3) 0.050(3) 0.045(3) -0.001(2) 0.006(2) 0.006(2)
C106 0.036(3) 0.046(3) 0.042(3) -0.003(2) 0.011(2) 0.012(2)
C107 0.092(6) 0.106(6) 0.039(4) -0.015(4) 0.004(4) -0.005(5)
C110 0.038(3) 0.036(2) 0.031(2) 0.0013(19) 0.010(2) 0.016(2)
C111 0.033(2) 0.036(2) 0.032(2) 0.0008(19) 0.006(2) 0.012(2)
C112 0.065(4) 0.037(3) 0.039(3) 0.003(2) 0.015(3) 0.004(2)
C113 0.095(5) 0.049(3) 0.032(3) 0.006(2) 0.010(3) 0.015(3)
C114 0.057(3) 0.044(3) 0.035(3) -0.005(2) -0.007(2) 0.018(3)
C115 0.047(3) 0.032(2) 0.050(3) 0.002(2) 0.006(2) 0.010(2)
C116 0.050(3) 0.035(3) 0.036(3) 0.007(2) 0.004(2) 0.014(2)
C117 0.113(6) 0.058(4) 0.067(5) -0.028(4) -0.024(4) 0.021(4)
C121 0.032(2) 0.046(3) 0.026(2) 0.0028(19) 0.0057(19) 0.017(2)
C122 0.036(3) 0.047(3) 0.036(3) -0.002(2) 0.004(2) 0.019(2)
C123 0.034(3) 0.054(3) 0.041(3) 0.000(2) 0.006(2) 0.014(2)
C124 0.039(3) 0.072(4) 0.036(3) 0.007(2) 0.009(2) 0.030(3)
C125 0.055(3) 0.056(3) 0.041(3) 0.011(2) 0.016(2) 0.034(3)
C126 0.044(3) 0.045(3) 0.034(3) 0.008(2) 0.013(2) 0.021(2)
C127 0.045(4) 0.134(7) 0.095(6) 0.033(5) 0.021(4) 0.043(4)
C130 0.036(3) 0.039(3) 0.039(3) 0.009(2) 0.009(2) 0.013(2)
C131 0.037(3) 0.035(2) 0.039(3) 0.010(2) 0.010(2) 0.013(2)
C132 0.038(3) 0.045(3) 0.040(3) 0.009(2) 0.015(2) 0.008(2)
C133 0.041(3) 0.052(3) 0.040(3) 0.007(2) 0.009(2) 0.008(2)
C134 0.035(3) 0.055(3) 0.049(3) 0.012(3) 0.013(2) 0.010(2)
C135 0.039(3) 0.082(4) 0.046(3) 0.018(3) 0.018(3) 0.021(3)
C136 0.038(3) 0.073(4) 0.035(3) 0.009(3) 0.008(2) 0.015(3)
C137 0.047(4) 0.123(6) 0.076(5) 0.025(4) 0.032(4) 0.013(4)
C141 0.036(3) 0.033(2) 0.037(3) 0.0122(19) 0.007(2) 0.014(2)
C142 0.040(3) 0.052(3) 0.041(3) 0.011(2) 0.011(2) 0.016(2)
C143 0.058(3) 0.058(3) 0.035(3) 0.010(2) 0.015(3) 0.017(3)
C144 0.045(3) 0.044(3) 0.035(3) 0.010(2) 0.000(2) 0.006(2)
C145 0.038(3) 0.061(3) 0.046(3) 0.013(3) 0.007(2) 0.014(3)
C146 0.041(3) 0.056(3) 0.036(3) 0.007(2) 0.007(2) 0.020(2)
C147 0.053(4) 0.097(6) 0.059(4) 0.000(4) -0.009(3) -0.008(4)
P1 0.0665(17) 0.0805(18) 0.094(2) 0.0041(16) 0.0341(16) 0.0169(14)
F1 0.45(2) 0.118(8) 0.210(12) 0.054(8) 0.184(15) 0.144(12)
F2 0.130(7) 0.118(6) 0.111(6) 0.017(5) 0.046(5) 0.022(5)
F3 0.130(8) 0.234(13) 0.104(6) -0.004(7) 0.037(6) 0.071(8)
F4 0.096(7) 0.168(10) 0.290(15) -0.050(10) 0.063(8) 0.028(6)
F5 0.104(6) 0.178(9) 0.109(6) 0.006(6) 0.050(5) 0.005(6)
F6 0.071(5) 0.193(12) 0.225(13) -0.013(9) 0.047(7) -0.001(6)
P1B 0.0665(17) 0.0805(18) 0.094(2) 0.0041(16) 0.0341(16) 0.0169(14)
F1B 0.45(2) 0.118(8) 0.210(12) 0.054(8) 0.184(15) 0.144(12)
F2B 0.130(7) 0.118(6) 0.111(6) 0.017(5) 0.046(5) 0.022(5)
F3B 0.130(8) 0.234(13) 0.104(6) -0.004(7) 0.037(6) 0.071(8)
F4B 0.096(7) 0.168(10) 0.290(15) -0.050(10) 0.063(8) 0.028(6)
F5B 0.104(6) 0.178(9) 0.109(6) 0.006(6) 0.050(5) 0.005(6)
F6B 0.071(5) 0.193(12) 0.225(13) -0.013(9) 0.047(7) -0.001(6)
Cl5 0.127(2) 0.135(2) 0.169(3) -0.030(2) 0.028(2) 0.0496(19)
C3S 0.110(8) 0.087(6) 0.155(10) 0.010(6) 0.032(7) 0.031(6)
Cl6 0.174(3) 0.202(4) 0.191(4) 0.088(3) 0.094(3) 0.087(3)
Cl1A 0.135(7) 0.219(11) 0.075(4) -0.008(6) 0.013(5) 0.087(7)
C1SA 0.091(14) 0.116(16) 0.070(12) -0.007(13) 0.014(12) 0.039(12)
Cl2A 0.103(4) 0.093(3) 0.093(3) 0.008(3) -0.002(3) 0.011(3)
Cl1B 0.123(5) 0.076(3) 0.060(3) 0.015(2) 0.020(3) 0.032(3)
C1SB 0.130(16) 0.105(14) 0.043(9) -0.032(11) 0.001(11) 0.041(12)
Cl2B 0.096(3) 0.074(3) 0.107(3) -0.019(2) 0.027(3) 0.007(2)
Cl3A 0.141(5) 0.129(5) 0.171(9) -0.071(5) 0.016(5) 0.046(4)
C2SA 0.20(2) 0.125(15) 0.113(14) 0.020(11) 0.067(15) 0.089(15)
Cl4A 0.157(7) 0.190(6) 0.154(5) -0.020(4) -0.022(4) 0.071(5)
Cl3B 0.252(17) 0.204(16) 0.072(6) 0.036(8) 0.077(8) 0.069(12)
C2SB 0.126(19) 0.070(13) 0.080(15) 0.043(12) 0.041(14) 0.039(13)
Cl4B 0.232(15) 0.101(5) 0.148(8) 0.033(5) 0.103(9) 0.058(7)
Cl1 0.170(6) 0.165(5) 0.096(4) 0.023(3) 0.058(4) 0.091(5)
Cl2 0.232(10) 0.281(12) 0.287(13) -0.049(10) 0.033(9) 0.185(10)
O7 0.050(3) 0.077(4) 0.071(4) 0.010(3) 0.028(3) 0.017(3)
C77 0.058(6) 0.135(10) 0.094(8) 0.033(7) 0.035(6) 0.023(6)
O7B 0.050(3) 0.077(4) 0.071(4) 0.010(3) 0.028(3) 0.017(3)
C77B 0.058(6) 0.135(10) 0.094(8) 0.033(7) 0.035(6) 0.023(6)

loop_
_atom_type_symbol
_atom_type_description
_atom_type_scat_dispersion_real
_atom_type_scat_dispersion_imag
_atom_type_scat_source
C C 0.0033 0.0016 'International Tables Vol C Tables 4.2.6.8 and 6.1.1.4'
H H 0.0000 0.0000 'International Tables Vol C Tables 4.2.6.8 and 6.1.1.4'
N N 0.0061 0.0033 'International Tables Vol C Tables 4.2.6.8 and 6.1.1.4'
O O 0.0106 0.0060 'International Tables Vol C Tables 4.2.6.8 and 6.1.1.4'
F F 0.0171 0.0103 'International Tables Vol C Tables 4.2.6.8 and 6.1.1.4'
P P 0.1023 0.0942 'International Tables Vol C Tables 4.2.6.8 and 6.1.1.4'
Mo Mo -1.6832 0.6857 'International Tables Vol C Tables 4.2.6.8 and 6.1.1.4'
Cl Cl 0.1484 0.1585 'International Tables Vol C Tables 4.2.6.8 and 6.1.1.4'

loop_
_geom_angle_atom_site_label_1
_geom_angle_atom_site_label_2
_geom_angle_atom_site_label_3
_geom_angle
_geom_angle_site_symmetry_1
_geom_angle_site_symmetry_3
_geom_angle_publ_flag
Mo2 Mo1 N1 98.84(10) . . ?
Mo2 Mo1 N7 92.65(11) . . ?
N1 Mo1 N7 168.46(15) . . ?
Mo2 Mo1 N5 91.31(11) . . ?
N1 Mo1 N5 88.02(14) . . ?
N7 Mo1 N5 92.85(15) . . ?
Mo2 Mo1 N3 90.66(10) . . ?
N1 Mo1 N3 89.70(14) . . ?
N7 Mo1 N3 89.06(15) . . ?
N5 Mo1 N3 177.19(15) . . ?
O1 Mo2 N6 92.75(14) . . ?
O1 Mo2 N8 166.43(14) . . ?
N6 Mo2 N8 93.38(15) . . ?
O1 Mo2 Mo1 99.38(8) . . ?
N6 Mo2 Mo1 93.77(11) . . ?
N8 Mo2 Mo1 92.29(11) . . ?
O1 Mo2 N4 85.54(14) . . ?
N6 Mo2 N4 172.07(15) . . ?
N8 Mo2 N4 86.73(15) . . ?
Mo1 Mo2 N4 94.15(10) . . ?
Mo4 Mo3 N13 92.68(10) . . ?
Mo4 Mo3 N2 99.92(9) . . ?
N13 Mo3 N2 166.98(14) . . ?
Mo4 Mo3 N11 90.62(10) . . ?
N13 Mo3 N11 91.99(15) . . ?
N2 Mo3 N11 91.14(14) . . ?
Mo4 Mo3 N9 91.00(10) . . ?
N13 Mo3 N9 89.24(15) . . ?
N2 Mo3 N9 87.29(14) . . ?
N11 Mo3 N9 177.92(14) . . ?
O2 Mo4 N10 91.70(14) . . ?
O2 Mo4 N14 169.10(13) . . ?
N10 Mo4 N14 87.92(15) . . ?
O2 Mo4 Mo3 98.90(9) . . ?
N10 Mo4 Mo3 93.87(10) . . ?
N14 Mo4 Mo3 91.99(10) . . ?
O2 Mo4 N12 88.12(14) . . ?
N10 Mo4 N12 171.85(14) . . ?
N14 Mo4 N12 90.72(15) . . ?
Mo3 Mo4 N12 94.21(10) . . ?
C2 N1 C11 115.8(4) . . ?
C2 N1 Mo1 136.0(3) . . ?
C11 N1 Mo1 108.1(3) . . ?
C1 N2 C21 116.5(4) . . ?
C1 N2 Mo3 136.5(3) . . ?
C21 N2 Mo3 107.0(3) . . ?
C30 N3 C31 114.6(4) . . ?
C30 N3 Mo1 117.5(3) . . ?
C31 N3 Mo1 127.9(3) . . ?
C30 N4 C41 120.4(4) . . ?
C30 N4 Mo2 116.4(3) . . ?
C41 N4 Mo2 123.2(3) . . ?
C50 N5 C51 116.5(4) . . ?
C50 N5 Mo1 116.6(3) . . ?
C51 N5 Mo1 126.3(3) . . ?
C50 N6 C61 119.1(4) . . ?
C50 N6 Mo2 117.8(3) . . ?
C61 N6 Mo2 123.1(3) . . ?
C70 N7 C71 119.9(5) . . ?
C70 N7 Mo1 115.6(3) . . ?
C71 N7 Mo1 124.3(4) . . ?
C70 N8 C81 118.3(4) . . ?
C70 N8 Mo2 118.2(4) . . ?
C81 N8 Mo2 121.4(3) . . ?
C90 N9 C91 117.1(4) . . ?
C90 N9 Mo3 116.9(3) . . ?
C91 N9 Mo3 125.5(3) . . ?
C90 N10 C101 119.8(4) . . ?
C90 N10 Mo4 117.6(3) . . ?
C101 N10 Mo4 122.4(3) . . ?
C110 N11 C111 114.0(4) . . ?
C110 N11 Mo3 117.7(3) . . ?
C111 N11 Mo3 128.0(3) . . ?
C110 N12 C121 117.4(4) . . ?
C110 N12 Mo4 116.4(3) . . ?
C121 N12 Mo4 126.2(3) . . ?
C130 N13 C131 119.4(4) . . ?
C130 N13 Mo3 116.7(3) . . ?
C131 N13 Mo3 122.5(3) . . ?
C130 N14 C141 120.2(4) . . ?
C130 N14 Mo4 118.8(3) . . ?
C141 N14 Mo4 118.3(3) . . ?
C1 O1 Mo2 138.6(3) . . ?
C2 O2 Mo4 140.1(3) . . ?
C34 O3 C37 118.8(5) . . ?
C44 O4 C47 118.0(5) . . ?
C54 O5 C57 117.5(5) . . ?
C64 O6 C67 116.3(6) . . ?
C84 O8 C87 117.1(6) . . ?
C94 O9 C97 116.1(5) . . ?
C104 O10 C107 117.0(5) . . ?
C114 O11 C117 118.7(5) . . ?
C124 O12 C127 118.8(5) . . ?
C134 O13 C137 117.0(5) . . ?
C144 O14 C147 116.5(5) . . ?
C14 O15 C17 116.5(4) . . ?
C24 O16 C27 115.9(5) . . ?
O1 C1 N2 121.9(4) . . ?
O1 C1 C2 119.0(4) . . ?
N2 C1 C2 119.1(4) . . ?
O2 C2 N1 121.3(4) . . ?
O2 C2 C1 119.9(4) . . ?
N1 C2 C1 118.8(4) . . ?
C12 C11 C16 118.4(4) . . ?
C12 C11 N1 120.2(4) . . ?
C16 C11 N1 121.2(4) . . ?
C11 C12 C13 121.5(4) . . ?
C14 C13 C12 119.5(4) . . ?
O15 C14 C13 124.6(5) . . ?
O15 C14 C15 115.7(4) . . ?
C13 C14 C15 119.7(4) . . ?
C16 C15 C14 120.1(4) . . ?
C15 C16 C11 120.8(4) . . ?
C26 C21 C22 117.8(4) . . ?
C26 C21 N2 119.3(4) . . ?
C22 C21 N2 122.7(4) . . ?
C23 C22 C21 120.8(5) . . ?
C22 C23 C24 120.1(5) . . ?
O16 C24 C25 124.0(5) . . ?
O16 C24 C23 115.9(5) . . ?
C25 C24 C23 120.1(5) . . ?
C24 C25 C26 119.1(5) . . ?
C21 C26 C25 122.2(5) . . ?
N3 C30 N4 121.0(4) . . ?
C32 C31 C36 118.5(5) . . ?
C32 C31 N3 121.1(5) . . ?
C36 C31 N3 120.4(4) . . ?
C31 C32 C33 120.9(6) . . ?
C32 C33 C34 120.4(5) . . ?
C35 C34 O3 124.7(6) . . ?
C35 C34 C33 119.6(5) . . ?
O3 C34 C33 115.7(5) . . ?
C34 C35 C36 119.7(5) . . ?
C31 C36 C35 120.9(5) . . ?
C42 C41 C46 117.8(4) . . ?
C42 C41 N4 119.0(4) . . ?
C46 C41 N4 123.1(4) . . ?
C43 C42 C41 122.0(5) . . ?
C44 C43 C42 119.4(5) . . ?
C43 C44 C45 119.7(5) . . ?
C43 C44 O4 124.3(5) . . ?
C45 C44 O4 116.0(5) . . ?
C44 C45 C46 120.7(5) . . ?
C45 C46 C41 120.4(5) . . ?
N6 C50 N5 120.5(4) . . ?
C56 C51 C52 118.2(5) . . ?
C56 C51 N5 122.4(4) . . ?
C52 C51 N5 119.4(4) . . ?
C53 C52 C51 120.8(5) . . ?
C54 C53 C52 120.1(5) . . ?
O5 C54 C53 115.4(5) . . ?
O5 C54 C55 124.3(5) . . ?
C53 C54 C55 120.2(5) . . ?
C54 C55 C56 118.7(5) . . ?
C51 C56 C55 121.9(5) . . ?
C66 C61 C62 117.2(5) . . ?
C66 C61 N6 124.7(5) . . ?
C62 C61 N6 118.1(4) . . ?
C63 C62 C61 121.4(5) . . ?
C62 C63 C64 119.9(6) . . ?
C65 C64 O6 125.5(6) . . ?
C65 C64 C63 119.3(5) . . ?
O6 C64 C63 115.3(6) . . ?
C64 C65 C66 121.0(6) . . ?
C61 C66 C65 121.3(6) . . ?
N7 C70 N8 120.7(5) . . ?
C76 C71 C72 117.4(6) . . ?
C76 C71 N7 123.3(6) . . ?
C72 C71 N7 119.2(5) . . ?
C73 C72 C71 123.3(7) . . ?
C74 C73 C72 119.8(8) . . ?
C73 C74 C75 119.3(6) . . ?
C73 C74 O7 112.8(7) . . ?
C75 C74 O7 127.9(7) . . ?
C73 C74 O7B 156.0(10) . . ?
C75 C74 O7B 84.2(9) . . ?
O7 C74 O7B 43.8(7) . . ?
C74 C75 C76 121.3(7) . . ?
C74 C75 O7B 48.9(5) . . ?
C76 C75 O7B 169.9(8) . . ?
C71 C76 C75 118.8(7) . . ?
C86 C81 C82 119.0(5) . . ?
C86 C81 N8 120.3(5) . . ?
C82 C81 N8 120.6(5) . . ?
C81 C82 C83 121.0(5) . . ?
C84 C83 C82 119.5(6) . . ?
C83 C84 O8 124.4(6) . . ?
C83 C84 C85 120.3(6) . . ?
O8 C84 C85 115.3(6) . . ?
C86 C85 C84 119.6(6) . . ?
C81 C86 C85 120.5(6) . . ?
N10 C90 N9 120.6(4) . . ?
C92 C91 C96 118.7(4) . . ?
C92 C91 N9 119.2(4) . . ?
C96 C91 N9 122.1(4) . . ?
C91 C92 C93 121.5(5) . . ?
C94 C93 C92 119.4(5) . . ?
C93 C94 O9 124.2(5) . . ?
C93 C94 C95 120.4(5) . . ?
O9 C94 C95 115.3(5) . . ?
C96 C95 C94 119.7(5) . . ?
C95 C96 C91 120.3(5) . . ?
C102 C101 C106 118.0(4) . . ?
C102 C101 N10 123.8(4) . . ?
C106 C101 N10 118.1(4) . . ?
C101 C102 C103 121.3(5) . . ?
C104 C103 C102 120.1(5) . . ?
C103 C104 O10 125.5(5) . . ?
C103 C104 C105 119.5(5) . . ?
O10 C104 C105 115.0(5) . . ?
C104 C105 C106 120.4(5) . . ?
C105 C106 C101 120.6(5) . . ?
N11 C110 N12 120.9(4) . . ?
C116 C111 C112 119.0(4) . . ?
C116 C111 N11 121.9(4) . . ?
C112 C111 N11 119.1(4) . . ?
C113 C112 C111 120.0(5) . . ?
C114 C113 C112 119.9(5) . . ?
O11 C114 C115 124.8(5) . . ?
O11 C114 C113 115.0(5) . . ?
C115 C114 C113 120.2(5) . . ?
C114 C115 C116 119.3(5) . . ?
C111 C116 C115 121.5(5) . . ?
C122 C121 C126 118.5(4) . . ?
C122 C121 N12 119.6(4) . . ?
C126 C121 N12 121.9(4) . . ?
C123 C122 C121 121.0(5) . . ?
C124 C123 C122 119.8(5) . . ?
C123 C124 O12 124.1(5) . . ?
C123 C124 C125 120.1(5) . . ?
O12 C124 C125 115.8(5) . . ?
C126 C125 C124 120.2(5) . . ?
C125 C126 C121 120.5(5) . . ?
N14 C130 N13 119.5(4) . . ?
C136 C131 C132 117.8(5) . . ?
C136 C131 N13 123.6(4) . . ?
C132 C131 N13 118.3(4) . . ?
C133 C132 C131 120.8(5) . . ?
C132 C133 C134 120.5(5) . . ?
C135 C134 O13 125.3(5) . . ?
C135 C134 C133 119.0(5) . . ?
O13 C134 C133 115.7(5) . . ?
C134 C135 C136 120.5(5) . . ?
C135 C136 C131 121.5(5) . . ?
C142 C141 C146 118.6(4) . . ?
C142 C141 N14 121.9(4) . . ?
C146 C141 N14 118.9(4) . . ?
C143 C142 C141 121.0(5) . . ?
C142 C143 C144 119.6(5) . . ?
O14 C144 C145 124.2(5) . . ?
O14 C144 C143 115.8(5) . . ?
C145 C144 C143 120.1(5) . . ?
C144 C145 C146 119.9(5) . . ?
C145 C146 C141 120.8(5) . . ?
F1 P1 F6 84.5(11) . . ?
F1 P1 F3 87.1(9) . . ?
F6 P1 F3 95.4(9) . . ?
F1 P1 F5 91.5(9) . . ?
F6 P1 F5 86.2(9) . . ?
F3 P1 F5 177.8(8) . . ?
F1 P1 F4 98.7(12) . . ?
F6 P1 F4 175.8(9) . . ?
F3 P1 F4 87.5(8) . . ?
F5 P1 F4 91.1(8) . . ?
F1 P1 F2 172.8(10) . . ?
F6 P1 F2 89.6(8) . . ?
F3 P1 F2 89.3(8) . . ?
F5 P1 F2 92.3(7) . . ?
F4 P1 F2 87.3(8) . . ?
F1 P1 Cl2A 141.5(9) . . ?
F6 P1 Cl2A 123.2(8) . . ?
F3 P1 Cl2A 65.9(6) . . ?
F5 P1 Cl2A 114.5(7) . . ?
F4 P1 Cl2A 55.4(7) . . ?
F2 P1 Cl2A 40.7(4) . . ?
Cl2A F2 P1 73.7(6) . . ?
P1 F3 Cl2A 59.7(4) . . ?
Cl2A F4 P1 65.5(5) . . ?
F1B P1B F4B 175.9(11) . . ?
F1B P1B F2B 89.1(9) . . ?
F4B P1B F2B 91.9(11) . . ?
F1B P1B F5B 89.4(11) . . ?
F4B P1B F5B 86.6(8) . . ?
F2B P1B F5B 91.6(7) . . ?
F1B P1B F6B 100.7(11) . . ?
F4B P1B F6B 83.3(9) . . ?
F2B P1B F6B 91.2(9) . . ?
F5B P1B F6B 169.6(10) . . ?
F1B P1B F3B 88.5(10) . . ?
F4B P1B F3B 90.5(12) . . ?
F2B P1B F3B 177.5(10) . . ?
F5B P1B F3B 89.2(8) . . ?
F6B P1B F3B 88.5(10) . . ?
Cl5 C3S Cl6 112.4(6) . . ?
Cl1A C1SA Cl2A 112.8(14) . . ?
F2 Cl2A F4 110.3(9) . . ?
F2 Cl2A P1 65.6(5) . . ?
F4 Cl2A P1 59.1(5) . . ?
F2 Cl2A C1SA 119.4(10) . . ?
F4 Cl2A C1SA 125.1(10) . . ?
P1 Cl2A C1SA 165.3(9) . . ?
F2 Cl2A F3 97.3(8) . . ?
F4 Cl2A F3 82.8(7) . . ?
P1 Cl2A F3 54.4(4) . . ?
C1SA Cl2A F3 111.0(9) . . ?
Cl2B C1SB Cl1B 111.6(10) . . ?
Cl4A C2SA Cl3A 116.9(12) . . ?
Cl4B C2SB Cl3B 124.2(17) . . ?
C2SB Cl4B Cl4B 152.2(11) . 2_656 ?
Cl2 C1S Cl1 114.6(17) . . ?
C77 O7 C74 111.4(6) . . ?
C74 O7B C77B 106.4(13) . . ?
C74 O7B C75 46.8(6) . . ?
C77B O7B C75 153.2(13) . . ?

loop_
_geom_bond_atom_site_label_1
_geom_bond_atom_site_label_2
_geom_bond_distance
_geom_bond_site_symmetry_2
_geom_bond_publ_flag
Mo1 Mo2 2.1116(7) . ?
Mo1 N1 2.147(4) . ?
Mo1 N7 2.154(4) . ?
Mo1 N5 2.168(4) . ?
Mo1 N3 2.179(4) . ?
Mo2 O1 2.054(3) . ?
Mo2 N6 2.103(4) . ?
Mo2 N8 2.106(4) . ?
Mo2 N4 2.133(4) . ?
Mo3 Mo4 2.1140(6) . ?
Mo3 N13 2.136(4) . ?
Mo3 N2 2.141(4) . ?
Mo3 N11 2.174(4) . ?
Mo3 N9 2.176(4) . ?
Mo4 O2 2.058(3) . ?
Mo4 N10 2.110(4) . ?
Mo4 N14 2.111(4) . ?
Mo4 N12 2.129(4) . ?
N1 C2 1.324(6) . ?
N1 C11 1.445(5) . ?
N2 C1 1.323(6) . ?
N2 C21 1.440(5) . ?
N3 C30 1.315(6) . ?
N3 C31 1.442(6) . ?
N4 C30 1.324(6) . ?
N4 C41 1.427(6) . ?
N5 C50 1.330(6) . ?
N5 C51 1.433(6) . ?
N6 C50 1.322(6) . ?
N6 C61 1.425(6) . ?
N7 C70 1.320(7) . ?
N7 C71 1.434(6) . ?
N8 C70 1.322(6) . ?
N8 C81 1.432(6) . ?
N9 C90 1.323(6) . ?
N9 C91 1.435(5) . ?
N10 C90 1.319(6) . ?
N10 C101 1.424(6) . ?
N11 C110 1.315(6) . ?
N11 C111 1.448(6) . ?
N12 C110 1.326(6) . ?
N12 C121 1.425(6) . ?
N13 C130 1.327(6) . ?
N13 C131 1.421(6) . ?
N14 C130 1.323(6) . ?
N14 C141 1.421(6) . ?
O1 C1 1.287(5) . ?
O2 C2 1.277(5) . ?
O3 C34 1.376(6) . ?
O3 C37 1.427(9) . ?
O4 C44 1.386(6) . ?
O4 C47 1.409(8) . ?
O5 C54 1.374(6) . ?
O5 C57 1.416(7) . ?
O6 C64 1.376(7) . ?
O6 C67 1.418(9) . ?
O8 C84 1.375(7) . ?
O8 C87 1.410(9) . ?
O9 C94 1.384(6) . ?
O9 C97 1.423(8) . ?
O10 C104 1.377(6) . ?
O10 C107 1.425(8) . ?
O11 C114 1.368(6) . ?
O11 C117 1.397(8) . ?
O12 C124 1.380(6) . ?
O12 C127 1.402(9) . ?
O13 C134 1.372(6) . ?
O13 C137 1.412(7) . ?
O14 C144 1.376(6) . ?
O14 C147 1.424(8) . ?
O15 C14 1.369(6) . ?
O15 C17 1.419(7) . ?
O16 C24 1.368(6) . ?
O16 C27 1.430(8) . ?
C1 C2 1.507(6) . ?
C11 C12 1.383(6) . ?
C11 C16 1.383(6) . ?
C12 C13 1.387(7) . ?
C13 C14 1.373(7) . ?
C14 C15 1.393(7) . ?
C15 C16 1.379(7) . ?
C21 C26 1.381(7) . ?
C21 C22 1.407(7) . ?
C22 C23 1.378(7) . ?
C23 C24 1.393(8) . ?
C24 C25 1.383(8) . ?
C25 C26 1.388(7) . ?
C31 C32 1.378(7) . ?
C31 C36 1.388(7) . ?
C32 C33 1.379(8) . ?
C33 C34 1.388(9) . ?
C34 C35 1.371(8) . ?
C35 C36 1.397(7) . ?
C41 C42 1.385(7) . ?
C41 C46 1.391(6) . ?
C42 C43 1.380(7) . ?
C43 C44 1.375(7) . ?
C44 C45 1.377(8) . ?
C45 C46 1.381(7) . ?
C51 C56 1.380(7) . ?
C51 C52 1.386(7) . ?
C52 C53 1.383(7) . ?
C53 C54 1.380(8) . ?
C54 C55 1.382(8) . ?
C55 C56 1.389(8) . ?
C61 C66 1.381(7) . ?
C61 C62 1.405(7) . ?
C62 C63 1.383(8) . ?
C63 C64 1.389(8) . ?
C64 C65 1.363(9) . ?
C65 C66 1.387(9) . ?
C71 C76 1.374(9) . ?
C71 C72 1.384(9) . ?
C72 C73 1.375(8) . ?
C73 C74 1.347(11) . ?
C74 C75 1.370(11) . ?
C74 O7 1.413(6) . ?
C74 O7B 1.416(9) . ?
C75 C76 1.430(9) . ?
C75 O7B 1.868(17) . ?
C81 C86 1.366(8) . ?
C81 C82 1.378(7) . ?
C82 C83 1.391(8) . ?
C83 C84 1.348(9) . ?
C84 C85 1.390(9) . ?
C85 C86 1.383(9) . ?
C91 C92 1.378(7) . ?
C91 C96 1.397(7) . ?
C92 C93 1.384(7) . ?
C93 C94 1.372(8) . ?
C94 C95 1.391(8) . ?
C95 C96 1.384(7) . ?
C101 C102 1.375(7) . ?
C101 C106 1.400(7) . ?
C102 C103 1.386(7) . ?
C103 C104 1.374(8) . ?
C104 C105 1.379(8) . ?
C105 C106 1.380(7) . ?
C111 C116 1.367(7) . ?
C111 C112 1.390(7) . ?
C112 C113 1.383(7) . ?
C113 C114 1.380(8) . ?
C114 C115 1.374(8) . ?
C115 C116 1.378(7) . ?
C121 C122 1.390(7) . ?
C121 C126 1.404(7) . ?
C122 C123 1.386(7) . ?
C123 C124 1.379(8) . ?
C124 C125 1.391(8) . ?
C125 C126 1.374(7) . ?
C131 C136 1.380(7) . ?
C131 C132 1.396(7) . ?
C132 C133 1.369(7) . ?
C133 C134 1.395(7) . ?
C134 C135 1.365(8) . ?
C135 C136 1.378(7) . ?
C141 C142 1.385(7) . ?
C141 C146 1.388(7) . ?
C142 C143 1.377(7) . ?
C143 C144 1.385(8) . ?
C144 C145 1.378(8) . ?
C145 C146 1.379(7) . ?
P1 F1 1.559(7) . ?
P1 F6 1.567(8) . ?
P1 F3 1.569(7) . ?
P1 F5 1.571(7) . ?
P1 F4 1.572(7) . ?
P1 F2 1.581(7) . ?
P1 Cl2A 1.666(7) . ?
F2 Cl2A 1.133(12) . ?
F3 Cl2A 1.762(14) . ?
F4 Cl2A 1.506(18) . ?
P1B F1B 1.558(8) . ?
P1B F4B 1.563(8) . ?
P1B F2B 1.564(7) . ?
P1B F5B 1.567(7) . ?
P1B F6B 1.574(7) . ?
P1B F3B 1.582(8) . ?
Cl5 C3S 1.740(8) . ?
C3S Cl6 1.740(8) . ?
Cl1A C1SA 1.71(2) . ?
C1SA Cl2A 1.71(2) . ?
Cl1B C1SB 1.783(18) . ?
C1SB Cl2B 1.72(2) . ?
Cl3A C2SA 1.679(19) . ?
C2SA Cl4A 1.579(19) . ?
Cl3B C2SB 1.67(2) . ?
C2SB Cl4B 1.55(3) . ?
Cl4B Cl4B 2.251(19) 2_656 ?
Cl1 C1S 1.75(3) . ?
C1S Cl2 1.56(3) . ?
O7 C77 1.410(8) . ?
O7B C77B 1.428(10) . ?
